data_2206635
loop_
_publ_author_name
'Ravikumar, Krishnan'
'Sridhar, Balasubramanian'

_publ_section_title
;
 Ezetimibe monohydrate
;
_journal_coeditor_code BT6710
_journal_issue 9
_journal_name_full 'Acta Crystallographica Section E'
_journal_page_first o2907
_journal_page_last o2909
_journal_paper_doi 10.1107/S1600536805025419
_journal_volume 61
_journal_year 2005
_chemical_formula_iupac 'C24 H21 F2 N O3 , H2 O'
_chemical_formula_moiety 'C24 H21 F2 N O3 , H2 O'
_chemical_formula_sum 'C24 H23 F2 N O4'
_chemical_formula_weight 427.43
_chemical_name_systematic
;
1-(4-fluorophenyl)-3(R)-[3-(4-fluorophenyl)-3(S)-hydroxypropyl]-4(S)-
(4-hydroxyphenyl)azetidin-2-one monohydrate
;
_space_group_IT_number 19
_symmetry_cell_setting orthorhombic
_symmetry_space_group_name_Hall 'P 2ac 2ab'
_symmetry_space_group_name_H-M 'P 21 21 21'
_atom_sites_solution_hydrogens geom
_atom_sites_solution_primary direct
_atom_sites_solution_secondary difmap
_audit_creation_method SHELXL97
_cell_angle_alpha 90.00
_cell_angle_beta 90.00
_cell_angle_gamma 90.00
_cell_formula_units_Z 4
_cell_length_a 6.2396(4)
_cell_length_b 15.4657(10)
_cell_length_c 22.3320(14)
_cell_measurement_reflns_used 4486
_cell_measurement_temperature 273(2)
_cell_measurement_theta_max 21.85
_cell_measurement_theta_min 2.25
_cell_volume 2155.0(2)
_computing_cell_refinement 'SAINT (Bruker, 2001)'
_computing_data_collection 'SMART (Bruker, 2001)'
_computing_data_reduction SAINT
_computing_molecular_graphics 'SHELXTL/PC (Sheldrick, 1990)'
_computing_publication_material SHELXL97
_computing_structure_refinement 'SHELXL97 (Sheldrick, 1997)'
_computing_structure_solution 'SHELXS97 (Sheldrick, 1997)'
_diffrn_ambient_temperature 273(2)
_diffrn_measured_fraction_theta_full 1.000
_diffrn_measured_fraction_theta_max 1.000
_diffrn_measurement_device 'Bruker SMART APEX CCD area-detector'
_diffrn_measurement_device_type 'Bruker SMART APEX CCD area-detector'
_diffrn_measurement_method \w
_diffrn_radiation_monochromator graphite
_diffrn_radiation_source 'fine-focus sealed tube'
_diffrn_radiation_type MoK\a
_diffrn_radiation_wavelength 0.71073
_diffrn_reflns_av_R_equivalents 0.0316
_diffrn_reflns_av_sigmaI/netI 0.0192
_diffrn_reflns_limit_h_max 7
_diffrn_reflns_limit_h_min -7
_diffrn_reflns_limit_k_max 18
_diffrn_reflns_limit_k_min -18
_diffrn_reflns_limit_l_max 26
_diffrn_reflns_limit_l_min -26
_diffrn_reflns_number 15753
_diffrn_reflns_theta_full 25.00
_diffrn_reflns_theta_max 25.00
_diffrn_reflns_theta_min 1.60
_diffrn_standards_number 0
_exptl_absorpt_coefficient_mu 0.101
_exptl_absorpt_correction_type none
_exptl_crystal_colour colourless
_exptl_crystal_density_diffrn 1.317
_exptl_crystal_density_method 'not measured'
_exptl_crystal_description needle
_exptl_crystal_F_000 896
_exptl_crystal_size_max 0.25
_exptl_crystal_size_mid 0.11
_exptl_crystal_size_min 0.08
_refine_diff_density_max 0.126
_refine_diff_density_min -0.143
_refine_ls_extinction_method none
_refine_ls_goodness_of_fit_ref 1.166
_refine_ls_hydrogen_treatment mixed
_refine_ls_matrix_type full
_refine_ls_number_parameters 296
_refine_ls_number_reflns 2215
_refine_ls_number_restraints 0
_refine_ls_restrained_S_all 1.166
_refine_ls_R_factor_all 0.0456
_refine_ls_R_factor_gt 0.0408
_refine_ls_shift/su_max 0.000
_refine_ls_shift/su_mean 0.000
_refine_ls_structure_factor_coef Fsqd
_refine_ls_weighting_details 'calc w = 1/[\s^2^(Fo^2^)+(0.0342P)^2^+0.4556P] where P=(Fo^2^+2Fc^2^)/3'
_refine_ls_weighting_scheme calc
_refine_ls_wR_factor_gt 0.0882
_refine_ls_wR_factor_ref 0.0903
_reflns_number_gt 2036
_reflns_number_total 2215
_reflns_threshold_expression I>2\s(I)
_cod_data_source_file bt6710.cif
_cod_data_source_block I
_cod_database_code 2206635
_cod_database_fobs_code 2206635

loop_
_symmetry_equiv_pos_as_xyz
'x, y, z'
'-x+1/2, -y, z+1/2'
'-x, y+1/2, -z+1/2'
'x+1/2, -y+1/2, -z'

loop_
_atom_site_label
_atom_site_fract_x
_atom_site_fract_y
_atom_site_fract_z
_atom_site_U_iso_or_equiv
_atom_site_adp_type
_atom_site_calc_flag
_atom_site_refinement_flags
_atom_site_occupancy
_atom_site_type_symbol
F1 0.4154(4) 0.93015(14) 0.41498(9) 0.0946(7) Uani d . 1 F
F2 -0.3406(5) 0.28513(15) -0.08429(11) 0.1171(10) Uani d . 1 F
O1 0.6896(3) 0.69887(13) 0.17754(9) 0.0554(5) Uani d . 1 O
O2 -0.0850(4) 0.34138(14) 0.34856(12) 0.0696(7) Uani d . 1 O
H2O 0.007(6) 0.324(2) 0.3750(15) 0.079(13) Uiso d . 1 H
O3 0.0161(4) 0.64921(13) -0.00824(9) 0.0562(6) Uani d . 1 O
H30 0.095(6) 0.680(2) -0.0300(15) 0.073(12) Uiso d . 1 H
N1 0.3861(4) 0.68370(13) 0.23856(10) 0.0425(5) Uani d . 1 N
C1 0.5156(5) 0.66898(17) 0.19139(12) 0.0432(7) Uani d . 1 C
C2 0.2085(4) 0.62854(16) 0.21589(12) 0.0438(6) Uani d . 1 C
H2 0.0872 0.6636 0.2022 0.053 Uiso calc R 1 H
C3 0.3939(5) 0.74578(16) 0.28494(12) 0.0420(6) Uani d . 1 C
C4 0.2209(5) 0.75773(18) 0.32182(13) 0.0530(7) Uani d . 1 C
H4 0.0988 0.7239 0.3172 0.064 Uiso calc R 1 H
C5 0.2285(6) 0.82017(19) 0.36581(14) 0.0609(8) Uani d . 1 C
H5 0.1118 0.8291 0.3910 0.073 Uiso calc R 1 H
C6 0.4087(6) 0.86832(19) 0.37184(14) 0.0611(8) Uani d . 1 C
C7 0.5830(6) 0.85733(19) 0.33626(14) 0.0582(8) Uani d . 1 C
H7 0.7045 0.8913 0.3417 0.070 Uiso calc R 1 H
C8 0.5776(5) 0.79499(18) 0.29187(13) 0.0503(7) Uani d . 1 C
H8 0.6954 0.7863 0.2671 0.060 Uiso calc R 1 H
C9 0.3627(5) 0.60588(16) 0.16307(11) 0.0452(7) Uani d . 1 C
H9 0.4163 0.5466 0.1670 0.054 Uiso calc R 1 H
C10 0.3010(5) 0.62497(18) 0.09876(12) 0.0514(7) Uani d . 1 C
H10A 0.4291 0.6238 0.0742 0.062 Uiso calc R 1 H
H10B 0.2417 0.6829 0.0966 0.062 Uiso calc R 1 H
C11 0.1390(5) 0.56160(17) 0.07324(12) 0.0490(7) Uani d . 1 C
H11A 0.1826 0.5032 0.0834 0.059 Uiso calc R 1 H
H11B 0.0006 0.5721 0.0916 0.059 Uiso calc R 1 H
C12 0.1163(5) 0.56862(17) 0.00581(11) 0.0456(7) Uani d . 1 C
H12 0.2602 0.5686 -0.0118 0.055 Uiso calc R 1 H
C13 -0.0074(5) 0.49389(18) -0.02054(12) 0.0461(7) Uani d . 1 C
C14 0.0739(6) 0.4115(2) -0.01589(15) 0.0654(9) Uani d . 1 C
H14 0.2064 0.4033 0.0023 0.078 Uiso calc R 1 H
C15 -0.0360(7) 0.3409(2) -0.03753(17) 0.0802(11) Uani d . 1 C
H15 0.0202 0.2854 -0.0341 0.096 Uiso calc R 1 H
C16 -0.2290(7) 0.3547(2) -0.06402(16) 0.0736(11) Uani d . 1 C
C17 -0.3139(7) 0.4343(3) -0.07041(17) 0.0803(11) Uani d . 1 C
H17 -0.4455 0.4418 -0.0893 0.096 Uiso calc R 1 H
C18 -0.2023(6) 0.5044(2) -0.04850(14) 0.0645(9) Uani d . 1 C
H18 -0.2595 0.5596 -0.0527 0.077 Uiso calc R 1 H
C19 0.1356(4) 0.55548(16) 0.25502(12) 0.0430(6) Uani d . 1 C
C20 0.2629(5) 0.51770(18) 0.29791(12) 0.0503(7) Uani d . 1 C
H20 0.3974 0.5410 0.3058 0.060 Uiso calc R 1 H
C21 0.1954(5) 0.44592(18) 0.32949(13) 0.0526(7) Uani d . 1 C
H21 0.2849 0.4210 0.3580 0.063 Uiso calc R 1 H
C22 -0.0051(5) 0.41093(17) 0.31885(13) 0.0505(7) Uani d . 1 C
C23 -0.1333(5) 0.44836(18) 0.27613(14) 0.0580(8) Uani d . 1 C
H23 -0.2680 0.4253 0.2682 0.070 Uiso calc R 1 H
C24 -0.0639(5) 0.51994(18) 0.24486(14) 0.0525(8) Uani d . 1 C
H24 -0.1533 0.5448 0.2163 0.063 Uiso calc R 1 H
O1W 0.1865(5) 0.25888(15) 0.43051(12) 0.0637(6) Uani d . 1 O
H1W 0.233(6) 0.231(2) 0.4024(15) 0.064(11) Uiso d . 1 H
H2W 0.134(8) 0.221(3) 0.4566(19) 0.113(17) Uiso d . 1 H

loop_
_atom_site_aniso_label
_atom_site_aniso_U_11
_atom_site_aniso_U_22
_atom_site_aniso_U_33
_atom_site_aniso_U_12
_atom_site_aniso_U_13
_atom_site_aniso_U_23
F1 0.1166(18) 0.0840(13) 0.0831(14) -0.0314(14) 0.0207(14) -0.0432(11)
F2 0.136(2) 0.0943(16) 0.1207(19) -0.0486(17) -0.0271(19) -0.0296(15)
O1 0.0445(12) 0.0679(13) 0.0537(12) -0.0073(11) 0.0014(10) -0.0009(10)
O2 0.0737(16) 0.0503(13) 0.0847(17) -0.0069(13) 0.0024(15) 0.0179(12)
O3 0.0701(15) 0.0476(12) 0.0509(11) -0.0013(12) -0.0001(12) 0.0103(10)
N1 0.0421(12) 0.0377(11) 0.0476(12) -0.0044(11) -0.0003(11) -0.0040(10)
C1 0.0431(16) 0.0411(15) 0.0454(15) 0.0039(13) -0.0066(14) 0.0040(12)
C2 0.0425(15) 0.0366(14) 0.0522(15) -0.0010(13) -0.0115(14) -0.0008(12)
C3 0.0486(15) 0.0326(13) 0.0447(14) -0.0036(13) -0.0045(14) 0.0039(11)
C4 0.0550(18) 0.0468(16) 0.0573(17) -0.0141(15) 0.0084(16) -0.0021(14)
C5 0.072(2) 0.0542(17) 0.0569(17) -0.0104(17) 0.0199(18) -0.0096(15)
C6 0.084(2) 0.0466(16) 0.0530(17) -0.0124(18) 0.0051(19) -0.0097(14)
C7 0.061(2) 0.0502(17) 0.0634(19) -0.0165(16) -0.0056(18) -0.0096(15)
C8 0.0467(17) 0.0481(16) 0.0560(17) -0.0062(14) 0.0013(15) -0.0014(14)
C9 0.0520(17) 0.0365(13) 0.0471(14) 0.0038(13) -0.0065(14) -0.0022(12)
C10 0.0578(18) 0.0442(15) 0.0524(16) -0.0039(15) -0.0081(15) -0.0005(13)
C11 0.0587(19) 0.0408(14) 0.0473(15) -0.0040(15) -0.0081(14) 0.0022(12)
C12 0.0492(16) 0.0425(14) 0.0450(15) -0.0021(14) -0.0003(13) 0.0022(12)
C13 0.0531(17) 0.0493(16) 0.0360(13) -0.0037(15) 0.0001(14) 0.0005(12)
C14 0.063(2) 0.059(2) 0.074(2) 0.0039(18) -0.0133(19) -0.0154(17)
C15 0.095(3) 0.056(2) 0.090(3) 0.001(2) -0.012(2) -0.021(2)
C16 0.089(3) 0.068(2) 0.064(2) -0.027(2) -0.010(2) -0.0152(18)
C17 0.072(2) 0.089(3) 0.079(2) -0.023(2) -0.030(2) 0.005(2)
C18 0.067(2) 0.0620(19) 0.065(2) -0.0032(19) -0.0192(18) 0.0085(16)
C19 0.0448(16) 0.0364(14) 0.0478(15) 0.0018(13) -0.0030(13) -0.0061(12)
C20 0.0436(16) 0.0519(17) 0.0555(17) -0.0055(14) -0.0090(14) -0.0035(14)
C21 0.0581(18) 0.0497(16) 0.0500(16) 0.0032(15) -0.0084(15) 0.0070(14)
C22 0.0582(19) 0.0340(14) 0.0595(17) 0.0001(14) 0.0053(16) -0.0025(13)
C23 0.0453(17) 0.0468(16) 0.082(2) -0.0087(15) -0.0091(17) 0.0004(16)
C24 0.0475(17) 0.0426(15) 0.0675(19) -0.0032(14) -0.0170(15) 0.0070(14)
O1W 0.0799(17) 0.0572(14) 0.0542(13) -0.0110(13) 0.0054(13) -0.0108(12)

loop_
_atom_type_symbol
_atom_type_description
_atom_type_scat_dispersion_real
_atom_type_scat_dispersion_imag
_atom_type_scat_source
C C 0.0033 0.0000 'International Tables Vol C Tables 4.2.6.8 and 6.1.1.4'
H H 0.0000 0.0000 'International Tables Vol C Tables 4.2.6.8 and 6.1.1.4'
N N 0.0061 0.0000 'International Tables Vol C Tables 4.2.6.8 and 6.1.1.4'
O O 0.0106 0.0000 'International Tables Vol C Tables 4.2.6.8 and 6.1.1.4'
F F 0.0171 0.0000 'International Tables Vol C Tables 4.2.6.8 and 6.1.1.4'

loop_
_geom_angle_atom_site_label_1
_geom_angle_atom_site_label_2
_geom_angle_atom_site_label_3
_geom_angle
_geom_angle_publ_flag
C22 O2 H2O 109(2) ?
C12 O3 H30 111(2) ?
C1 N1 C3 131.9(2) y
C1 N1 C2 94.8(2) y
C3 N1 C2 131.7(2) y
O1 C1 N1 131.9(3) ?
O1 C1 C9 134.7(3) ?
N1 C1 C9 93.3(2) ?
N1 C2 C19 117.4(2) y
N1 C2 C9 85.8(2) ?
C19 C2 C9 117.3(2) y
N1 C2 H2 111.4 ?
C19 C2 H2 111.4 ?
C9 C2 H2 111.4 ?
C4 C3 C8 120.7(2) ?
C4 C3 N1 120.3(2) ?
C8 C3 N1 118.9(3) ?
C3 C4 C5 119.7(3) ?
C3 C4 H4 120.1 ?
C5 C4 H4 120.1 ?
C6 C5 C4 119.0(3) ?
C6 C5 H5 120.5 ?
C4 C5 H5 120.5 ?
C5 C6 C7 122.5(3) ?
C5 C6 F1 118.9(3) ?
C7 C6 F1 118.6(3) ?
C6 C7 C8 119.2(3) ?
C6 C7 H7 120.4 ?
C8 C7 H7 120.4 ?
C7 C8 C3 118.9(3) ?
C7 C8 H8 120.5 ?
C3 C8 H8 120.5 ?
C1 C9 C10 115.7(2) ?
C1 C9 C2 85.85(19) y
C10 C9 C2 121.0(2) ?
C1 C9 H9 110.7 ?
C10 C9 H9 110.7 ?
C2 C9 H9 110.7 ?
C9 C10 C11 113.5(2) ?
C9 C10 H10A 108.9 ?
C11 C10 H10A 108.9 ?
C9 C10 H10B 108.9 ?
C11 C10 H10B 108.9 ?
H10A C10 H10B 107.7 ?
C12 C11 C10 112.9(2) ?
C12 C11 H11A 109.0 ?
C10 C11 H11A 109.0 ?
C12 C11 H11B 109.0 ?
C10 C11 H11B 109.0 ?
H11A C11 H11B 107.8 ?
O3 C12 C13 111.0(2) ?
O3 C12 C11 108.7(2) y
C13 C12 C11 112.3(2) y
O3 C12 H12 108.2 ?
C13 C12 H12 108.2 ?
C11 C12 H12 108.2 ?
C14 C13 C18 118.0(3) ?
C14 C13 C12 119.4(3) ?
C18 C13 C12 122.5(3) ?
C13 C14 C15 121.6(3) ?
C13 C14 H14 119.2 ?
C15 C14 H14 119.2 ?
C16 C15 C14 118.0(4) ?
C16 C15 H15 121.0 ?
C14 C15 H15 121.0 ?
C17 C16 C15 122.5(3) ?
C17 C16 F2 119.1(4) ?
C15 C16 F2 118.4(4) ?
C16 C17 C18 118.9(3) ?
C16 C17 H17 120.6 ?
C18 C17 H17 120.6 ?
C13 C18 C17 120.9(3) ?
C13 C18 H18 119.5 ?
C17 C18 H18 119.5 ?
C20 C19 C24 117.8(3) ?
C20 C19 C2 123.4(2) ?
C24 C19 C2 118.6(2) ?
C19 C20 C21 121.4(3) ?
C19 C20 H20 119.3 ?
C21 C20 H20 119.3 ?
C20 C21 C22 120.2(3) ?
C20 C21 H21 119.9 ?
C22 C21 H21 119.9 ?
O2 C22 C23 117.4(3) y
O2 C22 C21 123.9(3) ?
C23 C22 C21 118.8(3) ?
C22 C23 C24 120.5(3) ?
C22 C23 H23 119.8 ?
C24 C23 H23 119.8 ?
C23 C24 C19 121.4(3) ?
C23 C24 H24 119.3 ?
C19 C24 H24 119.3 ?
H1W O1W H2W 107(3) ?

loop_
_geom_bond_atom_site_label_1
_geom_bond_atom_site_label_2
_geom_bond_distance
_geom_bond_publ_flag
F1 C6 1.358(3) y
F2 C16 1.359(4) y
O1 C1 1.220(3) y
O2 C22 1.358(3) y
O2 H2O 0.87(4) ?
O3 C12 1.429(3) ?
O3 H30 0.84(4) ?
N1 C1 1.347(3) ?
N1 C3 1.413(3) ?
N1 C2 1.487(3) ?
C1 C9 1.504(4) y
C2 C19 1.499(4) ?
C2 C9 1.562(4) y
C2 H2 0.9800 ?
C3 C4 1.370(4) ?
C3 C8 1.385(4) ?
C4 C5 1.378(4) ?
C4 H4 0.9300 ?
C5 C6 1.355(5) ?
C5 H5 0.9300 ?
C6 C7 1.358(5) ?
C7 C8 1.383(4) ?
C7 H7 0.9300 ?
C8 H8 0.9300 ?
C9 C10 1.516(4) y
C9 H9 0.9800 ?
C10 C11 1.519(4) y
C10 H10A 0.9700 ?
C10 H10B 0.9700 ?
C11 C12 1.516(4) y
C11 H11A 0.9700 ?
C11 H11B 0.9700 ?
C12 C13 1.509(4) y
C12 H12 0.9800 ?
C13 C14 1.375(4) ?
C13 C18 1.377(4) ?
C14 C15 1.377(5) ?
C14 H14 0.9300 ?
C15 C16 1.358(6) ?
C15 H15 0.9300 ?
C16 C17 1.348(5) ?
C17 C18 1.379(5) ?
C17 H17 0.9300 ?
C18 H18 0.9300 ?
C19 C20 1.375(4) ?
C19 C24 1.379(4) ?
C20 C21 1.381(4) ?
C20 H20 0.9300 ?
C21 C22 1.384(4) ?
C21 H21 0.9300 ?
C22 C23 1.373(4) ?
C23 C24 1.379(4) ?
C23 H23 0.9300 ?
C24 H24 0.9300 ?
O1W H1W 0.82(3) ?
O1W H2W 0.89(5) ?

loop_
_geom_hbond_atom_site_label_D
_geom_hbond_atom_site_label_H
_geom_hbond_atom_site_label_A
_geom_hbond_site_symmetry_A
_geom_hbond_distance_DH
_geom_hbond_distance_HA
_geom_hbond_distance_DA
_geom_hbond_angle_DHA
O2 H2O O1W . 0.87(4) 1.95(4) 2.801(4) 166(3)
O3 H30 O1W 2_564 0.84(4) 1.88(4) 2.708(3) 169(3)
O1W H1W O1 3_645 0.82(3) 1.91(3) 2.698(3) 161(3)
O1W H2W O3 3_545 0.89(5) 1.85(5) 2.737(3) 171(5)
C2 H2 O1 1_455 0.98 2.60 3.521(3) 157
C5 H5 F2 2_465 0.93 2.51 3.123(4) 124
C23 H23 Cg2 4_745 0.93 2.95 3.613 129

loop_
_geom_torsion_atom_site_label_1
_geom_torsion_atom_site_label_2
_geom_torsion_atom_site_label_3
_geom_torsion_atom_site_label_4
_geom_torsion
C3 N1 C1 O1 8.4(5)
C2 N1 C1 O1 174.6(3)
C3 N1 C1 C9 -170.0(3)
C2 N1 C1 C9 -3.7(2)
C1 N1 C2 C19 122.2(2)
C3 N1 C2 C19 -71.5(3)
C1 N1 C2 C9 3.6(2)
C3 N1 C2 C9 169.9(3)
C1 N1 C3 C4 167.8(3)
C2 N1 C3 C4 6.3(4)
C1 N1 C3 C8 -11.2(4)
C2 N1 C3 C8 -172.7(3)
C8 C3 C4 C5 0.9(4)
N1 C3 C4 C5 -178.2(3)
C3 C4 C5 C6 -0.4(5)
C4 C5 C6 C7 -0.2(5)
C4 C5 C6 F1 179.6(3)
C5 C6 C7 C8 0.3(5)
F1 C6 C7 C8 -179.5(3)
C6 C7 C8 C3 0.2(5)
C4 C3 C8 C7 -0.8(4)
N1 C3 C8 C7 178.3(3)
O1 C1 C9 C10 -52.2(4)
N1 C1 C9 C10 126.1(3)
O1 C1 C9 C2 -174.7(3)
N1 C1 C9 C2 3.6(2)
N1 C2 C9 C1 -3.22(18)
C19 C2 C9 C1 -122.0(2)
N1 C2 C9 C10 -120.8(2)
C19 C2 C9 C10 120.4(3)
C1 C9 C10 C11 -177.5(2)
C2 C9 C10 C11 -76.2(3)
C9 C10 C11 C12 -167.1(3)
C10 C11 C12 O3 -68.9(3)
C10 C11 C12 C13 167.8(2)
O3 C12 C13 C14 174.7(3)
C11 C12 C13 C14 -63.3(4)
O3 C12 C13 C18 -6.4(4)
C11 C12 C13 C18 115.6(3)
C18 C13 C14 C15 -1.0(5)
C12 C13 C14 C15 177.9(3)
C13 C14 C15 C16 0.1(6)
C14 C15 C16 C17 0.9(6)
C14 C15 C16 F2 -178.6(3)
C15 C16 C17 C18 -0.9(6)
F2 C16 C17 C18 178.5(3)
C14 C13 C18 C17 0.9(5)
C12 C13 C18 C17 -178.0(3)
C16 C17 C18 C13 0.0(6)
N1 C2 C19 C20 -23.9(4)
C9 C2 C19 C20 76.1(3)
N1 C2 C19 C24 160.9(2)
C9 C2 C19 C24 -99.1(3)
C24 C19 C20 C21 0.7(4)
C2 C19 C20 C21 -174.5(3)
C19 C20 C21 C22 -0.7(4)
C20 C21 C22 O2 -178.9(3)
C20 C21 C22 C23 0.6(4)
O2 C22 C23 C24 179.0(3)
C21 C22 C23 C24 -0.6(4)
C22 C23 C24 C19 0.6(5)
C20 C19 C24 C23 -0.6(4)
C2 C19 C24 C23 174.9(3)

loop_
_cod_related_entry_id
_cod_related_entry_database
_cod_related_entry_code
1 ChemSpider 21180399
